data_4031308
loop_
_publ_author_name
'Rafi\'nski, Zbigniew'
'Kozakiewicz, Anna'

_publ_section_title
;
 Enantioselective Synthesis of Chromanones Bearing Quaternary Substituted
 Stereocenters Catalyzed by (1R)-Camphor-Derived N-Heterocyclic Carbenes.
;
_journal_issue 15
_journal_name_full 'The Journal of organic chemistry'
_journal_page_first 7468
_journal_page_last 7476
_journal_paper_doi 10.1021/acs.joc.5b01029
_journal_volume 80
_journal_year 2015
_chemical_absolute_configuration ad
_chemical_formula_moiety 'C19 H24 B F4 N3 O'
_chemical_formula_sum 'C19 H24 B F4 N3 O'
_chemical_formula_weight 397.22
_chemical_name_systematic
; 
 ? 
;
_space_group_IT_number 1
_symmetry_cell_setting triclinic
_symmetry_space_group_name_Hall 'P 1'
_symmetry_space_group_name_H-M 'P 1'
_atom_sites_solution_hydrogens geom
_atom_sites_solution_primary direct
_atom_sites_solution_secondary difmap
_audit_creation_method SHELXL-97
_cell_angle_alpha 95.44(3)
_cell_angle_beta 96.09(3)
_cell_angle_gamma 110.21(3)
_cell_formula_units_Z 2
_cell_length_a 6.8740(10)
_cell_length_b 7.0570(10)
_cell_length_c 21.567(4)
_cell_measurement_reflns_used 13020
_cell_measurement_temperature 293(2)
_cell_measurement_theta_max 0.9960
_cell_measurement_theta_min 0.9510
_cell_volume 966.5(4)
_computing_cell_refinement 'CrysAlis (Oxford Diffraction, 2000)'
_computing_data_collection 'CrysAlis (Oxford Diffraction, 2000)'
_computing_data_reduction 'CrysAlis (Oxford Diffraction, 2000)'
_computing_molecular_graphics 'PLATON (Spek, 1990)'
_computing_publication_material 'CIFTAB (Sheldrick, 1997)'
_computing_structure_refinement 'SHELXL-97 (Sheldrick, 1997)'
_computing_structure_solution 'SHELXS-97 (Sheldrick, 1990)'
_diffrn_ambient_temperature 293(2)
_diffrn_detector_area_resol_mean 8.2564
_diffrn_measured_fraction_theta_full 0.996
_diffrn_measured_fraction_theta_max 0.888
_diffrn_measurement_device_type 'Oxford Sapphire CCD'
_diffrn_measurement_method \q/2\q
_diffrn_radiation_monochromator graphite
_diffrn_radiation_source 'fine-focus sealed tube'
_diffrn_radiation_type MoK\a
_diffrn_radiation_wavelength 0.71073
_diffrn_reflns_av_R_equivalents 0.0519
_diffrn_reflns_av_sigmaI/netI 0.0863
_diffrn_reflns_limit_h_max 8
_diffrn_reflns_limit_h_min -8
_diffrn_reflns_limit_k_max 9
_diffrn_reflns_limit_k_min -9
_diffrn_reflns_limit_l_max 27
_diffrn_reflns_limit_l_min -17
_diffrn_reflns_number 6530
_diffrn_reflns_theta_full 25.00
_diffrn_reflns_theta_max 27.86
_diffrn_reflns_theta_min 2.88
_diffrn_standards_decay_% 0
_diffrn_standards_interval_count 0
_diffrn_standards_interval_time 0
_diffrn_standards_number 0
_exptl_absorpt_coefficient_mu 0.111
_exptl_absorpt_correction_T_max 0.9960
_exptl_absorpt_correction_T_min 0.9510
_exptl_absorpt_correction_type numerical
_exptl_absorpt_process_details 'Oxford Diffraction CrysAlis'
_exptl_crystal_colour Yellow
_exptl_crystal_density_diffrn 1.365
_exptl_crystal_density_method 'not measured'
_exptl_crystal_description plate
_exptl_crystal_F_000 416
_exptl_crystal_size_max 0.46
_exptl_crystal_size_mid 0.17
_exptl_crystal_size_min 0.04
_refine_diff_density_max 0.546
_refine_diff_density_min -0.337
_refine_diff_density_rms 0.076
_refine_ls_abs_structure_details 'Flack H D (1983), Acta Cryst. A39, 876-881'
_refine_ls_abs_structure_Flack -4(2)
_refine_ls_extinction_method none
_refine_ls_goodness_of_fit_ref 0.995
_refine_ls_hydrogen_treatment mixed
_refine_ls_matrix_type full
_refine_ls_number_parameters 505
_refine_ls_number_reflns 5265
_refine_ls_number_restraints 3
_refine_ls_restrained_S_all 0.994
_refine_ls_R_factor_all 0.1616
_refine_ls_R_factor_gt 0.0942
_refine_ls_shift/su_max 0.000
_refine_ls_shift/su_mean 0.000
_refine_ls_structure_factor_coef Fsqd
_refine_ls_weighting_details 'calc w=1/[\s^2^(Fo^2^)+(0.2000P)^2^+0.0000P] where P=(Fo^2^+2Fc^2^)/3'
_refine_ls_weighting_scheme calc
_refine_ls_wR_factor_gt 0.2468
_refine_ls_wR_factor_ref 0.3040
_reflns_number_gt 2775
_reflns_number_total 5265
_reflns_threshold_expression >2sigma(I)
_cod_data_source_file jo5b01029_si_001.cif
_cod_data_source_block zr11
_cod_depositor_comments
;
The following automatic conversions were performed:

'_symmetry_cell_setting' value 'Triclinic' changed to 'triclinic'
according to
/usr/data/users/saulius/crontab/automatic-downloads/rss-feeds/ACS/lib/dictionaries/cif_core.dic
dictionary named 'cif_core.dic' version 2.4.2 from 2011-04-26.

Automatic conversion script
Id: cif_fix_values 3271 2015-04-21 07:52:19Z andrius 

 Adding full bibliography for 4031308.cif.
;
_cod_original_cell_volume 966.5(3)
_cod_original_sg_symbol_H-M P1
_cod_database_code 4031308

loop_
_symmetry_equiv_pos_as_xyz
'x, y, z'

loop_
_atom_site_label
_atom_site_type_symbol
_atom_site_fract_x
_atom_site_fract_y
_atom_site_fract_z
_atom_site_U_iso_or_equiv
_atom_site_adp_type
_atom_site_occupancy
_atom_site_symmetry_multiplicity
_atom_site_calc_flag
_atom_site_refinement_flags
C1 C 0.6511(13) 0.6746(14) 0.6935(4) 0.050(2) Uani 1 1 d .
C2 C 0.7063(13) 0.8218(13) 0.7544(4) 0.044(2) Uani 1 1 d .
H2A H 0.7843 0.9592 0.7456 0.053 Uiso 1 1 calc R
C3 C 0.8570(14) 0.7509(14) 0.7977(4) 0.051(2) Uani 1 1 d .
H3A H 1.0002 0.8510 0.8035 0.061 Uiso 1 1 calc R
C4 C 0.8433(19) 0.5538(17) 0.7581(5) 0.065(3) Uani 1 1 d .
H4A H 0.9565 0.5058 0.7719 0.079 Uiso 1 1 calc R
C5 C 0.629(2) 0.3928(16) 0.7523(6) 0.086(4) Uani 1 1 d .
H5A H 0.5792 0.3820 0.7928 0.104 Uiso 1 1 calc R
H5B H 0.6268 0.2607 0.7344 0.104 Uiso 1 1 calc R
C6 C 0.4973(18) 0.4754(16) 0.7073(5) 0.068(3) Uani 1 1 d .
H6A H 0.4361 0.3802 0.6688 0.082 Uiso 1 1 calc R
H6B H 0.3856 0.4983 0.7271 0.082 Uiso 1 1 calc R
C7 C 0.8573(17) 0.629(2) 0.6934(5) 0.070(3) Uani 1 1 d .
C8 C 0.845(3) 0.465(3) 0.6412(6) 0.130(7) Uani 1 1 d .
H8A H 0.9772 0.4468 0.6432 0.194 Uiso 1 1 calc R
H8B H 0.8116 0.5050 0.6012 0.194 Uiso 1 1 calc R
H8C H 0.7376 0.3394 0.6459 0.194 Uiso 1 1 calc R
C9 C 1.053(2) 0.812(3) 0.6903(6) 0.105(5) Uani 1 1 d .
H9A H 1.0648 0.9210 0.7224 0.157 Uiso 1 1 calc R
H9B H 1.0424 0.8558 0.6496 0.157 Uiso 1 1 calc R
H9C H 1.1741 0.7743 0.6968 0.157 Uiso 1 1 calc R
C10 C 0.5808(19) 0.756(2) 0.6360(5) 0.082(3) Uani 1 1 d .
H10A H 0.5472 0.6537 0.5997 0.123 Uiso 1 1 calc R
H10B H 0.6916 0.8761 0.6294 0.123 Uiso 1 1 calc R
H10C H 0.4592 0.7880 0.6423 0.123 Uiso 1 1 calc R
O1 O 0.5273(9) 0.8247(10) 0.7794(3) 0.0546(16) Uani 1 1 d .
C11 C 0.5638(18) 0.9274(17) 0.8401(5) 0.067(3) Uani 1 1 d .
H11A H 0.4324 0.9252 0.8532 0.080 Uiso 1 1 calc R
H11B H 0.6541 1.0685 0.8415 0.080 Uiso 1 1 calc R
C12 C 0.6648(13) 0.8255(12) 0.8826(4) 0.043(2) Uani 1 1 d .
N3 N 0.7826(10) 0.7247(9) 0.8586(3) 0.0393(16) Uani 1 1 d .
C13 C 0.8476(14) 0.6370(13) 0.9063(4) 0.049(2) Uani 1 1 d .
H13A H 0.9307 0.5575 0.9047 0.059 Uiso 1 1 calc R
N2 N 0.7680(10) 0.6887(10) 0.9552(3) 0.0423(16) Uani 1 1 d .
N1 N 0.6523(11) 0.8083(10) 0.9415(4) 0.0455(17) Uani 1 1 d .
C14 C 0.7991(16) 0.6395(12) 1.0181(4) 0.051(2) Uani 1 1 d .
C15 C 0.9744(15) 0.6038(13) 1.0400(5) 0.053(2) Uani 1 1 d .
H15A H 1.0768 0.6043 1.0150 0.064 Uiso 1 1 calc R
C16 C 0.9908(19) 0.5668(13) 1.1015(5) 0.067(3) Uani 1 1 d .
H16A H 1.1123 0.5493 1.1187 0.081 Uiso 1 1 calc R
C17 C 0.8423(19) 0.5545(15) 1.1380(5) 0.067(3) Uani 1 1 d .
H17A H 0.8584 0.5219 1.1786 0.080 Uiso 1 1 calc R
C18 C 0.661(2) 0.5913(16) 1.1145(5) 0.072(3) Uani 1 1 d .
H18A H 0.5612 0.5934 1.1401 0.086 Uiso 1 1 calc R
C19 C 0.6368(15) 0.6238(13) 1.0536(4) 0.051(2) Uani 1 1 d .
H19A H 0.5130 0.6354 1.0356 0.061 Uiso 1 1 calc R
B1 B 0.2013(19) 0.3033(19) 0.8716(6) 0.060(3) Uani 1 1 d .
F2 F 0.1373(16) 0.2564(16) 0.8096(4) 0.137(3) Uani 1 1 d .
F1 F 0.3918(16) 0.3118(18) 0.8920(5) 0.154(4) Uani 1 1 d .
F3 F 0.182(4) 0.459(4) 0.8906(12) 0.39(2) Uani 1 1 d .
F4 F 0.069(4) 0.167(4) 0.8942(6) 0.44(3) Uani 1 1 d .
C21 C 0.1310(15) 0.1613(14) 0.4645(4) 0.051(2) Uani 1 1 d .
C22 C -0.0204(14) 0.1098(12) 0.4024(4) 0.046(2) Uani 1 1 d .
H22A H -0.1630 0.0310 0.4092 0.056 Uiso 1 1 calc R
C23 C 0.0648(14) -0.0267(13) 0.3604(4) 0.048(2) Uani 1 1 d .
H23A H -0.0349 -0.1676 0.3538 0.058 Uiso 1 1 calc R
C24 C 0.2652(16) -0.0156(15) 0.3993(5) 0.057(3) Uani 1 1 d .
H24A H 0.3207 -0.1198 0.3847 0.069 Uiso 1 1 calc R
C25 C 0.4213(16) 0.199(2) 0.4096(5) 0.075(3) Uani 1 1 d .
H25A H 0.4355 0.2537 0.3700 0.090 Uiso 1 1 calc R
H25B H 0.5575 0.2037 0.4286 0.090 Uiso 1 1 calc R
C26 C 0.3332(16) 0.3225(17) 0.4543(5) 0.066(3) Uani 1 1 d .
H26A H 0.4277 0.3798 0.4936 0.079 Uiso 1 1 calc R
H26B H 0.3068 0.4314 0.4349 0.079 Uiso 1 1 calc R
C27 C 0.1895(17) -0.0348(15) 0.4646(5) 0.062(3) Uani 1 1 d .
C28 C 0.357(3) -0.022(2) 0.5166(6) 0.110(5) Uani 1 1 d .
H28A H 0.3001 -0.0343 0.5555 0.164 Uiso 1 1 calc R
H28B H 0.4695 0.1072 0.5203 0.164 Uiso 1 1 calc R
H28C H 0.4086 -0.1300 0.5076 0.164 Uiso 1 1 calc R
C29 C 0.003(3) -0.2301(19) 0.4659(6) 0.096(5) Uani 1 1 d .
H29A H -0.0360 -0.2315 0.5073 0.145 Uiso 1 1 calc R
H29B H 0.0417 -0.3463 0.4552 0.145 Uiso 1 1 calc R
H29C H -0.1128 -0.2353 0.4359 0.145 Uiso 1 1 calc R
C30 C 0.0443(17) 0.2238(17) 0.5198(5) 0.066(3) Uani 1 1 d .
H30A H 0.0167 0.3459 0.5141 0.099 Uiso 1 1 calc R
H30B H 0.1438 0.2489 0.5572 0.099 Uiso 1 1 calc R
H30C H -0.0837 0.1169 0.5240 0.099 Uiso 1 1 calc R
O11 O -0.0162(10) 0.2943(8) 0.3786(3) 0.0535(16) Uani 1 1 d .
C31 C -0.1280(16) 0.2528(16) 0.3162(5) 0.057(2) Uani 1 1 d .
H31A H -0.1361 0.3774 0.3026 0.069 Uiso 1 1 calc R
H31B H -0.2694 0.1566 0.3148 0.069 Uiso 1 1 calc R
C32 C -0.0136(12) 0.1665(11) 0.2747(4) 0.042(2) Uani 1 1 d .
N13 N 0.0865(10) 0.0477(9) 0.2994(3) 0.0361(15) Uani 1 1 d .
C33 C 0.1870(14) -0.0044(13) 0.2524(4) 0.048(2) Uani 1 1 d .
H33A H 0.2690 -0.0851 0.2537 0.057 Uiso 1 1 calc R
N12 N 0.1413(10) 0.0850(9) 0.2054(3) 0.0422(17) Uani 1 1 d .
N11 N 0.0130(10) 0.1902(10) 0.2175(4) 0.0450(17) Uani 1 1 d .
C34 C 0.2213(12) 0.0843(11) 0.1456(4) 0.0409(19) Uani 1 1 d .
C35 C 0.1141(14) 0.1220(12) 0.0962(4) 0.048(2) Uani 1 1 d .
H35A H -0.0089 0.1464 0.1001 0.058 Uiso 1 1 calc R
C36 C 0.1884(17) 0.1242(14) 0.0389(5) 0.060(2) Uani 1 1 d .
H36A H 0.1135 0.1472 0.0038 0.072 Uiso 1 1 calc R
C37 C 0.3716(18) 0.0925(15) 0.0340(5) 0.069(3) Uani 1 1 d .
H37A H 0.4280 0.1024 -0.0034 0.083 Uiso 1 1 calc R
C38 C 0.4681(18) 0.0468(15) 0.0849(6) 0.071(3) Uani 1 1 d .
H38A H 0.5857 0.0131 0.0804 0.085 Uiso 1 1 calc R
C39 C 0.4041(15) 0.0466(13) 0.1432(5) 0.056(2) Uani 1 1 d .
H39A H 0.4786 0.0227 0.1783 0.067 Uiso 1 1 calc R
B10 B 0.496(2) -0.3678(17) 0.2846(6) 0.061(3) Uani 1 1 d .
F14 F 0.5011(12) -0.5507(11) 0.2645(4) 0.111(3) Uani 1 1 d .
F11 F 0.2962(18) -0.3770(14) 0.2768(9) 0.239(9) Uani 1 1 d .
F12 F 0.603(3) -0.2081(18) 0.2581(6) 0.185(5) Uani 1 1 d .
F13 F 0.5547(19) -0.3138(16) 0.3475(5) 0.152(4) Uani 1 1 d .

loop_
_atom_site_aniso_label
_atom_site_aniso_U_11
_atom_site_aniso_U_22
_atom_site_aniso_U_33
_atom_site_aniso_U_23
_atom_site_aniso_U_13
_atom_site_aniso_U_12
C1 0.042(5) 0.067(6) 0.051(5) 0.019(4) 0.015(4) 0.026(5)
C2 0.038(4) 0.060(5) 0.041(5) 0.012(4) 0.000(4) 0.024(4)
C3 0.050(5) 0.071(6) 0.042(5) 0.010(4) 0.008(4) 0.033(5)
C4 0.092(8) 0.095(8) 0.043(5) 0.014(5) 0.009(5) 0.074(8)
C5 0.157(13) 0.059(6) 0.059(7) 0.002(5) 0.013(7) 0.061(8)
C6 0.079(7) 0.081(7) 0.038(5) 0.005(5) -0.002(5) 0.025(6)
C7 0.063(7) 0.120(9) 0.045(6) 0.011(6) 0.004(5) 0.058(7)
C8 0.221(19) 0.194(16) 0.058(8) 0.033(9) 0.035(10) 0.171(16)
C9 0.074(8) 0.211(16) 0.051(7) 0.048(8) 0.025(6) 0.066(10)
C10 0.075(7) 0.135(10) 0.049(6) 0.017(6) 0.004(5) 0.054(8)
O1 0.049(3) 0.082(4) 0.046(4) 0.011(3) 0.011(3) 0.038(3)
C11 0.088(8) 0.076(7) 0.059(6) 0.014(5) 0.019(6) 0.054(6)
C12 0.041(5) 0.048(5) 0.041(5) 0.002(4) -0.001(4) 0.021(4)
N3 0.046(4) 0.049(4) 0.032(4) 0.008(3) 0.002(3) 0.028(3)
C13 0.053(5) 0.055(5) 0.044(5) 0.005(4) 0.004(4) 0.028(5)
N2 0.041(4) 0.041(4) 0.047(4) 0.010(3) 0.002(3) 0.018(3)
N1 0.049(4) 0.046(4) 0.047(4) 0.006(3) 0.000(3) 0.025(4)
C14 0.071(6) 0.037(4) 0.045(5) 0.002(4) 0.007(5) 0.019(5)
C15 0.060(6) 0.047(5) 0.055(6) 0.013(4) 0.004(5) 0.022(5)
C16 0.089(8) 0.045(5) 0.064(7) 0.010(5) -0.021(6) 0.027(5)
C17 0.086(8) 0.051(6) 0.054(6) 0.017(5) 0.006(6) 0.012(6)
C18 0.099(9) 0.070(7) 0.055(6) 0.019(5) 0.032(6) 0.031(7)
C19 0.056(5) 0.058(5) 0.050(5) 0.008(4) 0.013(4) 0.034(5)
B1 0.052(7) 0.066(7) 0.064(8) 0.015(6) 0.011(6) 0.021(6)
F2 0.134(7) 0.167(9) 0.096(7) 0.011(6) -0.001(6) 0.044(7)
F1 0.143(8) 0.231(11) 0.128(8) 0.012(7) -0.018(6) 0.132(9)
F3 0.33(3) 0.42(4) 0.46(4) -0.23(3) -0.16(3) 0.32(3)
F4 0.42(3) 0.42(3) 0.097(9) 0.079(13) -0.046(13) -0.31(3)
C21 0.065(6) 0.057(5) 0.044(5) 0.013(4) 0.016(4) 0.034(5)
C22 0.042(5) 0.040(4) 0.055(5) 0.009(4) 0.010(4) 0.012(4)
C23 0.067(6) 0.047(5) 0.040(5) 0.006(4) 0.005(4) 0.033(5)
C24 0.075(7) 0.072(6) 0.050(5) 0.010(4) 0.012(5) 0.056(6)
C25 0.054(6) 0.127(10) 0.055(6) 0.016(6) 0.013(5) 0.045(7)
C26 0.060(6) 0.072(7) 0.057(6) 0.002(5) 0.004(5) 0.015(6)
C27 0.089(7) 0.071(6) 0.051(6) 0.019(5) 0.015(5) 0.054(6)
C28 0.185(15) 0.162(13) 0.047(7) 0.043(7) 0.029(8) 0.133(13)
C29 0.174(14) 0.080(8) 0.070(8) 0.033(6) 0.051(8) 0.073(10)
C30 0.065(7) 0.074(6) 0.059(6) 0.010(5) 0.017(5) 0.023(6)
O11 0.070(4) 0.053(4) 0.050(4) 0.006(3) 0.018(3) 0.036(3)
C31 0.053(6) 0.077(6) 0.056(6) 0.024(5) 0.009(5) 0.037(5)
C32 0.027(4) 0.036(4) 0.062(6) 0.009(4) 0.004(4) 0.011(4)
N13 0.038(4) 0.039(3) 0.034(4) 0.007(3) 0.010(3) 0.015(3)
C33 0.055(5) 0.053(5) 0.044(5) 0.005(4) 0.001(4) 0.034(5)
N12 0.047(4) 0.038(3) 0.043(4) 0.002(3) 0.001(3) 0.019(3)
N11 0.043(4) 0.050(4) 0.048(5) 0.004(3) 0.007(3) 0.025(4)
C34 0.041(5) 0.032(4) 0.043(5) -0.001(3) 0.011(4) 0.005(4)
C35 0.057(6) 0.047(5) 0.043(5) 0.012(4) 0.002(4) 0.021(4)
C36 0.074(7) 0.052(5) 0.045(5) 0.013(4) 0.003(5) 0.013(5)
C37 0.078(7) 0.068(7) 0.052(6) 0.006(5) 0.028(6) 0.011(6)
C38 0.077(7) 0.060(6) 0.089(9) 0.009(5) 0.032(7) 0.036(6)
C39 0.054(6) 0.043(5) 0.067(7) 0.003(4) 0.005(5) 0.016(5)
B10 0.063(8) 0.055(7) 0.063(8) 0.001(6) 0.000(6) 0.022(6)
F14 0.112(5) 0.085(5) 0.143(7) -0.015(4) 0.008(5) 0.057(5)
F11 0.121(8) 0.081(6) 0.47(3) -0.041(9) -0.093(11) 0.036(6)
F12 0.246(13) 0.128(8) 0.120(8) 0.047(6) 0.040(8) -0.021(8)
F13 0.191(11) 0.128(7) 0.110(8) -0.003(6) 0.029(7) 0.028(7)

loop_
_atom_type_symbol
_atom_type_description
_atom_type_scat_dispersion_real
_atom_type_scat_dispersion_imag
_atom_type_scat_source
C C 0.0033 0.0016 'International Tables Vol C Tables 4.2.6.8 and 6.1.1.4'
H H 0.0000 0.0000 'International Tables Vol C Tables 4.2.6.8 and 6.1.1.4'
B B 0.0013 0.0007 'International Tables Vol C Tables 4.2.6.8 and 6.1.1.4'
N N 0.0061 0.0033 'International Tables Vol C Tables 4.2.6.8 and 6.1.1.4'
O O 0.0106 0.0060 'International Tables Vol C Tables 4.2.6.8 and 6.1.1.4'
F F 0.0171 0.0103 'International Tables Vol C Tables 4.2.6.8 and 6.1.1.4'

loop_
_geom_angle_atom_site_label_1
_geom_angle_atom_site_label_2
_geom_angle_atom_site_label_3
_geom_angle
C10 C1 C6 115.6(8)
C10 C1 C2 114.4(8)
C6 C1 C2 105.8(7)
C10 C1 C7 116.4(8)
C6 C1 C7 102.5(8)
C2 C1 C7 100.3(7)
O1 C2 C1 112.0(7)
O1 C2 C3 114.7(7)
C1 C2 C3 104.2(6)
O1 C2 H2A 108.6
C1 C2 H2A 108.6
C3 C2 H2A 108.6
N3 C3 C4 114.9(8)
N3 C3 C2 109.3(7)
C4 C3 C2 101.3(7)
N3 C3 H3A 110.3
C4 C3 H3A 110.3
C2 C3 H3A 110.3
C5 C4 C3 111.3(8)
C5 C4 C7 105.6(9)
C3 C4 C7 98.8(8)
C5 C4 H4A 113.3
C3 C4 H4A 113.3
C7 C4 H4A 113.3
C4 C5 C6 101.8(8)
C4 C5 H5A 111.4
C6 C5 H5A 111.4
C4 C5 H5B 111.4
C6 C5 H5B 111.4
H5A C5 H5B 109.3
C1 C6 C5 105.0(9)
C1 C6 H6A 110.8
C5 C6 H6A 110.8
C1 C6 H6B 110.8
C5 C6 H6B 110.8
H6A C6 H6B 108.8
C8 C7 C9 106.9(12)
C8 C7 C4 113.0(10)
C9 C7 C4 115.1(9)
C8 C7 C1 113.7(10)
C9 C7 C1 115.3(10)
C4 C7 C1 92.7(8)
C7 C8 H8A 109.5
C7 C8 H8B 109.5
H8A C8 H8B 109.5
C7 C8 H8C 109.5
H8A C8 H8C 109.5
H8B C8 H8C 109.5
C7 C9 H9A 109.5
C7 C9 H9B 109.5
H9A C9 H9B 109.5
C7 C9 H9C 109.5
H9A C9 H9C 109.5
H9B C9 H9C 109.5
C1 C10 H10A 109.5
C1 C10 H10B 109.5
H10A C10 H10B 109.5
C1 C10 H10C 109.5
H10A C10 H10C 109.5
H10B C10 H10C 109.5
C11 O1 C2 115.5(7)
O1 C11 C12 108.4(7)
O1 C11 H11A 110.0
C12 C11 H11A 110.0
O1 C11 H11B 110.0
C12 C11 H11B 110.0
H11A C11 H11B 108.4
N1 C12 N3 112.0(7)
N1 C12 C11 129.3(7)
N3 C12 C11 118.6(7)
C12 N3 C13 106.6(7)
C12 N3 C3 123.4(6)
C13 N3 C3 128.6(7)
N2 C13 N3 105.4(7)
N2 C13 H13A 127.3
N3 C13 H13A 127.3
C13 N2 N1 112.3(7)
C13 N2 C14 126.7(7)
N1 N2 C14 120.9(7)
C12 N1 N2 103.6(7)
C15 C14 C19 122.5(9)
C15 C14 N2 121.1(9)
C19 C14 N2 116.3(8)
C14 C15 C16 115.8(10)
C14 C15 H15A 122.1
C16 C15 H15A 122.1
C17 C16 C15 123.9(10)
C17 C16 H16A 118.0
C15 C16 H16A 118.0
C16 C17 C18 119.4(10)
C16 C17 H17A 120.3
C18 C17 H17A 120.3
C19 C18 C17 118.4(10)
C19 C18 H18A 120.8
C17 C18 H18A 120.8
C18 C19 C14 119.5(9)
C18 C19 H19A 120.3
C14 C19 H19A 120.3
F3 B1 F4 106(3)
F3 B1 F1 109.4(14)
F4 B1 F1 110.4(19)
F3 B1 F2 110.2(17)
F4 B1 F2 103.6(11)
F1 B1 F2 117.0(12)
C30 C21 C26 112.9(8)
C30 C21 C22 113.5(8)
C26 C21 C22 106.8(8)
C30 C21 C27 117.8(8)
C26 C21 C27 102.9(8)
C22 C21 C27 101.6(7)
O11 C22 C21 109.9(7)
O11 C22 C23 114.4(7)
C21 C22 C23 102.3(6)
O11 C22 H22A 110.0
C21 C22 H22A 110.0
C23 C22 H22A 110.0
N13 C23 C24 115.9(8)
N13 C23 C22 108.9(6)
C24 C23 C22 104.2(7)
N13 C23 H23A 109.2
C24 C23 H23A 109.2
C22 C23 H23A 109.2
C25 C24 C23 110.2(8)
C25 C24 C27 101.7(8)
C23 C24 C27 99.2(8)
C25 C24 H24A 114.7
C23 C24 H24A 114.7
C27 C24 H24A 114.7
C24 C25 C26 105.7(8)
C24 C25 H25A 110.6
C26 C25 H25A 110.6
C24 C25 H25B 110.6
C26 C25 H25B 110.6
H25A C25 H25B 108.7
C21 C26 C25 102.0(8)
C21 C26 H26A 111.4
C25 C26 H26A 111.4
C21 C26 H26B 111.4
C25 C26 H26B 111.4
H26A C26 H26B 109.2
C28 C27 C29 107.5(10)
C28 C27 C24 113.7(9)
C29 C27 C24 113.8(9)
C28 C27 C21 114.6(9)
C29 C27 C21 114.0(8)
C24 C27 C21 92.9(7)
C27 C28 H28A 109.5
C27 C28 H28B 109.5
H28A C28 H28B 109.5
C27 C28 H28C 109.5
H28A C28 H28C 109.5
H28B C28 H28C 109.5
C27 C29 H29A 109.5
C27 C29 H29B 109.5
H29A C29 H29B 109.5
C27 C29 H29C 109.5
H29A C29 H29C 109.5
H29B C29 H29C 109.5
C21 C30 H30A 109.5
C21 C30 H30B 109.5
H30A C30 H30B 109.5
C21 C30 H30C 109.5
H30A C30 H30C 109.5
H30B C30 H30C 109.5
C31 O11 C22 111.4(7)
O11 C31 C32 107.5(7)
O11 C31 H31A 110.2
C32 C31 H31A 110.2
O11 C31 H31B 110.2
C32 C31 H31B 110.2
H31A C31 H31B 108.5
N11 C32 N13 113.0(7)
N11 C32 C31 129.5(7)
N13 C32 C31 117.5(8)
C32 N13 C33 105.5(7)
C32 N13 C23 125.5(7)
C33 N13 C23 128.5(6)
N12 C33 N13 104.6(6)
N12 C33 H33A 127.7
N13 C33 H33A 127.7
C33 N12 N11 113.8(7)
C33 N12 C34 125.4(7)
N11 N12 C34 120.7(7)
C32 N11 N12 103.0(7)
C35 C34 C39 123.5(9)
C35 C34 N12 118.0(7)
C39 C34 N12 118.5(8)
C34 C35 C36 119.1(8)
C34 C35 H35A 120.5
C36 C35 H35A 120.5
C37 C36 C35 120.1(10)
C37 C36 H36A 120.0
C35 C36 H36A 120.0
C38 C37 C36 118.0(10)
C38 C37 H37A 121.0
C36 C37 H37A 121.0
C37 C38 C39 124.3(10)
C37 C38 H38A 117.9
C39 C38 H38A 117.9
C38 C39 C34 114.9(10)
C38 C39 H39A 122.6
C34 C39 H39A 122.6
F12 B10 F14 118.8(13)
F12 B10 F11 105.9(13)
F14 B10 F11 109.2(10)
F12 B10 F13 106.4(11)
F14 B10 F13 112.6(11)
F11 B10 F13 102.6(14)

loop_
_geom_bond_atom_site_label_1
_geom_bond_atom_site_label_2
_geom_bond_distance
C1 C10 1.516(14)
C1 C6 1.517(14)
C1 C2 1.520(12)
C1 C7 1.559(13)
C2 O1 1.401(10)
C2 C3 1.561(12)
C2 H2A 0.9800
C3 N3 1.465(11)
C3 C4 1.530(13)
C3 H3A 0.9800
C4 C5 1.503(18)
C4 C7 1.540(15)
C4 H4A 0.9800
C5 C6 1.544(16)
C5 H5A 0.9700
C5 H5B 0.9700
C6 H6A 0.9700
C6 H6B 0.9700
C7 C8 1.509(17)
C7 C9 1.521(19)
C8 H8A 0.9600
C8 H8B 0.9600
C8 H8C 0.9600
C9 H9A 0.9600
C9 H9B 0.9600
C9 H9C 0.9600
C10 H10A 0.9600
C10 H10B 0.9600
C10 H10C 0.9600
O1 C11 1.388(12)
C11 C12 1.474(12)
C11 H11A 0.9700
C11 H11B 0.9700
C12 N1 1.297(11)
C12 N3 1.359(10)
N3 C13 1.361(11)
C13 N2 1.316(11)
C13 H13A 0.9300
N2 N1 1.376(9)
N2 C14 1.443(11)
C14 C15 1.361(13)
C14 C19 1.398(13)
C15 C16 1.376(14)
C15 H15A 0.9300
C16 C17 1.339(16)
C16 H16A 0.9300
C17 C18 1.409(17)
C17 H17A 0.9300
C18 C19 1.359(14)
C18 H18A 0.9300
C19 H19A 0.9300
B1 F3 1.192(17)
B1 F4 1.252(17)
B1 F1 1.315(14)
B1 F2 1.336(15)
C21 C30 1.486(13)
C21 C26 1.514(15)
C21 C22 1.536(13)
C21 C27 1.569(12)
C22 O11 1.436(10)
C22 C23 1.558(12)
C22 H22A 0.9800
C23 N13 1.465(11)
C23 C24 1.509(13)
C23 H23A 0.9800
C24 C25 1.504(16)
C24 C27 1.554(14)
C24 H24A 0.9800
C25 C26 1.543(15)
C25 H25A 0.9700
C25 H25B 0.9700
C26 H26A 0.9700
C26 H26B 0.9700
C27 C28 1.491(16)
C27 C29 1.528(17)
C28 H28A 0.9600
C28 H28B 0.9600
C28 H28C 0.9600
C29 H29A 0.9600
C29 H29B 0.9600
C29 H29C 0.9600
C30 H30A 0.9600
C30 H30B 0.9600
C30 H30C 0.9600
O11 C31 1.428(11)
C31 C32 1.472(12)
C31 H31A 0.9700
C31 H31B 0.9700
C32 N11 1.284(11)
C32 N13 1.366(10)
N13 C33 1.376(10)
C33 N12 1.309(11)
C33 H33A 0.9300
N12 N11 1.364(9)
N12 C34 1.454(11)
C34 C35 1.332(11)
C34 C39 1.377(12)
C35 C36 1.385(13)
C35 H35A 0.9300
C36 C37 1.366(15)
C36 H36A 0.9300
C37 C38 1.345(16)
C37 H37A 0.9300
C38 C39 1.376(15)
C38 H38A 0.9300
C39 H39A 0.9300
B10 F12 1.332(16)
B10 F14 1.336(13)
B10 F11 1.344(16)
B10 F13 1.353(16)

loop_
_geom_torsion_atom_site_label_1
_geom_torsion_atom_site_label_2
_geom_torsion_atom_site_label_3
_geom_torsion_atom_site_label_4
_geom_torsion
C10 C1 C2 O1 78.8(10)
C6 C1 C2 O1 -49.6(9)
C7 C1 C2 O1 -155.9(7)
C10 C1 C2 C3 -156.7(8)
C6 C1 C2 C3 74.9(8)
C7 C1 C2 C3 -31.3(9)
O1 C2 C3 N3 -6.1(10)
C1 C2 C3 N3 -128.8(7)
O1 C2 C3 C4 115.5(9)
C1 C2 C3 C4 -7.2(9)
N3 C3 C4 C5 50.6(10)
C2 C3 C4 C5 -67.0(9)
N3 C3 C4 C7 161.3(8)
C2 C3 C4 C7 43.7(9)
C3 C4 C5 C6 72.2(9)
C7 C4 C5 C6 -34.1(10)
C10 C1 C6 C5 162.2(9)
C2 C1 C6 C5 -70.1(9)
C7 C1 C6 C5 34.5(9)
C4 C5 C6 C1 -0.9(10)
C5 C4 C7 C8 -63.9(12)
C3 C4 C7 C8 -179.1(10)
C5 C4 C7 C9 172.9(10)
C3 C4 C7 C9 57.7(11)
C5 C4 C7 C1 53.3(9)
C3 C4 C7 C1 -61.9(9)
C10 C1 C7 C8 -62.4(14)
C6 C1 C7 C8 64.7(12)
C2 C1 C7 C8 173.6(11)
C10 C1 C7 C9 61.5(12)
C6 C1 C7 C9 -171.4(9)
C2 C1 C7 C9 -62.5(10)
C10 C1 C7 C4 -179.0(10)
C6 C1 C7 C4 -51.9(9)
C2 C1 C7 C4 56.9(9)
C1 C2 O1 C11 169.3(8)
C3 C2 O1 C11 50.8(10)
C2 O1 C11 C12 -61.2(11)
O1 C11 C12 N1 -148.9(9)
O1 C11 C12 N3 27.8(12)
N1 C12 N3 C13 0.3(9)
C11 C12 N3 C13 -177.0(8)
N1 C12 N3 C3 -167.5(7)
C11 C12 N3 C3 15.2(12)
C4 C3 N3 C12 -138.7(8)
C2 C3 N3 C12 -25.7(11)
C4 C3 N3 C13 56.3(12)
C2 C3 N3 C13 169.3(8)
C12 N3 C13 N2 -0.1(9)
C3 N3 C13 N2 166.9(8)
N3 C13 N2 N1 -0.1(9)
N3 C13 N2 C14 -177.4(7)
N3 C12 N1 N2 -0.4(9)
C11 C12 N1 N2 176.5(9)
C13 N2 N1 C12 0.3(9)
C14 N2 N1 C12 177.8(7)
C13 N2 C14 C15 26.1(13)
N1 N2 C14 C15 -150.9(8)
C13 N2 C14 C19 -151.6(8)
N1 N2 C14 C19 31.3(11)
C19 C14 C15 C16 -5.0(13)
N2 C14 C15 C16 177.4(7)
C14 C15 C16 C17 3.5(14)
C15 C16 C17 C18 -3.5(16)
C16 C17 C18 C19 4.7(15)
C17 C18 C19 C14 -6.2(14)
C15 C14 C19 C18 6.6(14)
N2 C14 C19 C18 -175.6(8)
C30 C21 C22 O11 79.5(10)
C26 C21 C22 O11 -45.6(9)
C27 C21 C22 O11 -153.0(7)
C30 C21 C22 C23 -158.5(8)
C26 C21 C22 C23 76.4(8)
C27 C21 C22 C23 -31.1(9)
O11 C22 C23 N13 -12.2(10)
C21 C22 C23 N13 -131.0(7)
O11 C22 C23 C24 112.0(8)
C21 C22 C23 C24 -6.8(9)
N13 C23 C24 C25 55.8(9)
C22 C23 C24 C25 -63.8(9)
N13 C23 C24 C27 162.0(7)
C22 C23 C24 C27 42.4(9)
C23 C24 C25 C26 69.5(10)
C27 C24 C25 C26 -34.9(10)
C30 C21 C26 C25 163.4(8)
C22 C21 C26 C25 -71.1(9)
C27 C21 C26 C25 35.4(10)
C24 C25 C26 C21 -0.4(11)
C25 C24 C27 C28 -64.9(11)
C23 C24 C27 C28 -177.9(9)
C25 C24 C27 C29 171.5(8)
C23 C24 C27 C29 58.5(9)
C25 C24 C27 C21 53.6(8)
C23 C24 C27 C21 -59.4(8)
C30 C21 C27 C28 -62.0(13)
C26 C21 C27 C28 62.9(11)
C22 C21 C27 C28 173.3(10)
C30 C21 C27 C29 62.5(12)
C26 C21 C27 C29 -172.7(9)
C22 C21 C27 C29 -62.2(10)
C30 C21 C27 C24 -179.8(9)
C26 C21 C27 C24 -54.9(9)
C22 C21 C27 C24 55.6(8)
C21 C22 O11 C31 170.5(7)
C23 C22 O11 C31 56.0(9)
C22 O11 C31 C32 -65.9(9)
O11 C31 C32 N11 -144.2(8)
O11 C31 C32 N13 33.5(11)
N11 C32 N13 C33 0.8(9)
C31 C32 N13 C33 -177.3(8)
N11 C32 N13 C23 -172.2(7)
C31 C32 N13 C23 9.7(11)
C24 C23 N13 C32 -137.5(8)
C22 C23 N13 C32 -20.4(11)
C24 C23 N13 C33 51.3(11)
C22 C23 N13 C33 168.3(7)
C32 N13 C33 N12 0.3(8)
C23 N13 C33 N12 173.0(8)
N13 C33 N12 N11 -1.3(9)
N13 C33 N12 C34 176.4(6)
N13 C32 N11 N12 -1.5(8)
C31 C32 N11 N12 176.4(8)
C33 N12 N11 C32 1.7(8)
C34 N12 N11 C32 -176.1(7)
C33 N12 C34 C35 158.8(8)
N11 N12 C34 C35 -23.7(10)
C33 N12 C34 C39 -21.7(11)
N11 N12 C34 C39 155.8(7)
C39 C34 C35 C36 -0.1(12)
N12 C34 C35 C36 179.3(7)
C34 C35 C36 C37 -1.4(13)
C35 C36 C37 C38 4.2(14)
C36 C37 C38 C39 -5.8(16)
C37 C38 C39 C34 4.1(14)
C35 C34 C39 C38 -1.1(12)
N12 C34 C39 C38 179.4(8)
